data_4510740
loop_
_publ_author_name
'Wang, Jian-Rong'
'Wang, Xiaojuan'
'Lu, Liye'
'Mei, Xuefeng'

_publ_section_title
;
 Highly Crystalline Forms of Valsartan with Superior Physicochemical
 Stability
;
_journal_issue 7
_journal_name_full 'Crystal Growth &amp; Design'
_journal_page_first 3261
_journal_paper_doi 10.1021/cg400762w
_journal_volume 13
_journal_year 2013
_chemical_formula_sum 'C24 H29 N5 O3'
_chemical_formula_weight 435.520
_space_group_IT_number 19
_symmetry_Int_Tables_number 19
_symmetry_space_group_name_Hall 'P 2ac 2ab'
_symmetry_space_group_name_H-M 'P 21 21 21'
_audit_creation_date 2012-08-23
_audit_creation_method SHELXL-97
_audit_update_record 2012-08-23
_cell_angle_alpha 90.000
_cell_angle_beta 90.000
_cell_angle_gamma 90.000
_cell_formula_units_Z 4
_cell_length_a 7.3516(11)
_cell_length_b 16.346(2)
_cell_length_c 18.801(3)
_cell_volume 2259.3(6)
_refine_ls_R_factor_all 0.058
_cod_data_source_file cg400762w_si_001.cif
_cod_data_source_block 20120062_0m
_cod_original_sg_symbol_Hall P_2ac_2ab
_cod_database_code 4510740

loop_
_symmetry_equiv_pos_site_id
_symmetry_equiv_pos_as_xyz
1 x,y,z
2 1/2-x,-y,1/2+z
3 1/2+x,1/2-y,-z
4 -x,1/2+y,1/2-z

loop_
_atom_site_aniso_label
_atom_site_aniso_U_11
_atom_site_aniso_U_22
_atom_site_aniso_U_33
_atom_site_aniso_U_12
_atom_site_aniso_U_13
_atom_site_aniso_U_23
O1 0.0264(11) 0.0285(9) 0.0141(9) 0.0028(8) -0.0029(8) 0.0031(8)
O2 0.018(1) 0.0420(11) 0.0140(9) -0.0009(8) 0.0058(8) -0.0051(8)
O3 0.0307(11) 0.0485(12) 0.0100(9) 0.0026(9) -0.0030(9) -0.0066(9)
N5 0.0221(12) 0.0284(12) 0.0105(10) 0.0013(9) -0.0004(9) 0.0001(9)
N1 0.0197(11) 0.0220(11) 0.0104(10) -0.0005(9) -0.0008(9) 0.0018(8)
N4 0.0235(13) 0.0343(12) 0.0128(11) -0.003(1) 0.0005(10) -0.0015(10)
N3 0.0278(13) 0.0368(13) 0.0134(11) 0.0014(11) 0.0015(10) -0.0007(11)
N2 0.0237(13) 0.0340(13) 0.0129(11) 0.0003(10) 0.0002(10) 0.0013(10)
C24 0.0149(13) 0.0292(13) 0.0107(12) 0.0011(10) 0.0025(11) 0.0025(11)
C23 0.0164(14) 0.0268(13) 0.0153(13) 0.0031(11) -0.0009(11) 0.0011(11)
C18 0.0153(13) 0.0230(13) 0.0167(13) 0.0036(10) -0.0002(11) 0.0011(10)
C15 0.0213(14) 0.0182(12) 0.0162(13) 0.0008(10) 0.0036(12) -0.0034(10)
C14 0.0188(14) 0.0230(13) 0.0172(13) -0.0009(11) -0.0049(12) 0.0005(11)
C13 0.0248(14) 0.0247(13) 0.0131(13) 0.0013(11) 0.0000(12) 0.0009(10)
C12 0.0233(14) 0.0171(12) 0.0157(13) -0.0001(11) 0.0005(12) -0.002(1)
C11 0.0265(15) 0.0230(12) 0.0124(13) 0.0015(11) 0.0002(12) 0.0003(11)
C5 0.0168(13) 0.0281(13) 0.0110(12) 0.0028(11) 0.0041(11) -0.0004(11)
C4 0.0187(13) 0.0271(13) 0.0122(12) 0.0018(11) 0.0002(12) -0.0011(10)
C3 0.0204(14) 0.0335(14) 0.0151(13) 0.0017(12) -0.0043(12) -0.0026(12)
C2 0.0262(15) 0.0354(16) 0.0215(14) -0.0002(13) -0.0060(13) -0.0065(12)
C1 0.0320(17) 0.0338(16) 0.0340(17) -0.0044(13) -0.0036(14) -0.0054(14)
C16 0.0214(14) 0.0245(13) 0.0123(12) 0.0017(11) -0.0023(12) 0.000(1)
C17 0.0213(14) 0.0236(12) 0.0168(13) -0.0001(11) -0.0048(12) -0.0034(11)
C22 0.0218(14) 0.0309(14) 0.0165(13) 0.0024(12) 0.0036(12) 0.0036(12)
C21 0.0191(14) 0.0269(14) 0.0266(15) -0.0035(11) 0.0020(13) 0.0045(12)
C20 0.0198(14) 0.0262(14) 0.0260(15) 0.0006(11) -0.0020(12) -0.0019(12)
C19 0.0212(14) 0.0283(14) 0.0168(14) 0.0038(11) 0.0009(11) -0.0006(11)
C6 0.0253(14) 0.0219(12) 0.0079(12) 0.0001(11) 0.0029(11) 0.0008(10)
C10 0.0238(14) 0.0230(13) 0.0120(13) 0.0009(11) 0.0039(11) 0.0033(11)
C7 0.0206(14) 0.0270(13) 0.0165(13) -0.0003(11) 0.0006(11) 0.0003(11)
C9 0.0204(14) 0.0295(14) 0.0253(15) 0.0030(11) -0.0023(12) 0.0023(12)
C8 0.0239(14) 0.0366(16) 0.0200(14) 0.0062(13) 0.0017(13) -0.0014(12)

loop_
_atom_site_label
_atom_site_type_symbol
_atom_site_fract_x
_atom_site_fract_y
_atom_site_fract_z
_atom_site_occupancy
_atom_site_symmetry_multiplicity
_atom_site_Wyckoff_symbol
_atom_site_calc_flag
_atom_site_thermal_displace_type
_atom_site_U_iso_or_equiv
O1 O 0.4745(3) 0.9124(1) 0.0747(1) 1.000 4 a d Uani 0.0230(4)
O2 O 0.4096(2) 0.8499(1) 0.2847(1) 1.000 4 a d Uani 0.0247(5)
H19 H 0.3559 0.8651 0.3206 1.000 4 a calc Uiso 0.03700
O3 O 0.6558(3) 0.8814(1) 0.3487(1) 1.000 4 a d Uani 0.0297(5)
N5 N 1.3165(3) 0.9529(1) -0.0467(1) 1.000 4 a d Uani 0.0203(5)
H1 H 1.3496 0.9310 -0.0072 1.000 4 a calc Uiso 0.02400
N1 N 0.6406(3) 0.8833(1) 0.1717(1) 1.000 4 a d Uani 0.0173(5)
N4 N 1.2577(3) 0.9114(1) -0.1041(1) 1.000 4 a d Uani 0.0235(5)
N3 N 1.2214(3) 0.9664(2) -0.1517(1) 1.000 4 a d Uani 0.0260(5)
N2 N 1.2570(3) 1.0428(1) -0.1266(1) 1.000 4 a d Uani 0.0236(5)
C24 C 1.3158(3) 1.0324(2) -0.0600(1) 1.000 4 a d Uani 0.0183(6)
C23 C 1.3895(3) 1.0958(2) -0.0123(1) 1.000 4 a d Uani 0.0195(6)
C18 C 1.3310(3) 1.1070(2) 0.0587(1) 1.000 4 a d Uani 0.0183(6)
C15 C 1.1660(4) 1.0678(1) 0.0885(1) 1.000 4 a d Uani 0.0186(6)
C14 C 1.1586(4) 1.0458(2) 0.1605(1) 1.000 4 a d Uani 0.0197(6)
H15 H 1.2619 1.0514 0.1887 1.000 4 a calc Uiso 0.02400
C13 C 1.0010(4) 1.0161(2) 0.1901(1) 1.000 4 a d Uani 0.0209(6)
H16 H 0.9990 1.0034 0.2383 1.000 4 a calc Uiso 0.02500
C12 C 0.8451(4) 1.0044(1) 0.1501(1) 1.000 4 a d Uani 0.0187(6)
C11 C 0.6728(4) 0.9714(2) 0.1832(1) 1.000 4 a d Uani 0.0206(6)
H8 H 0.6770 0.9816 0.2340 1.000 4 a calc Uiso 0.02500
H17 H 0.5703 1.0016 0.1642 1.000 4 a calc Uiso 0.02500
C5 C 0.5318(3) 0.8600(2) 0.1165(1) 1.000 4 a d Uani 0.0186(6)
C4 C 0.4906(4) 0.7707(2) 0.1067(1) 1.000 4 a d Uani 0.0193(6)
H5 H 0.4273 0.7510 0.1486 1.000 4 a calc Uiso 0.02300
H6 H 0.6045 0.7410 0.1032 1.000 4 a calc Uiso 0.02300
C3 C 0.3758(4) 0.7519(2) 0.0413(1) 1.000 4 a d Uani 0.0230(6)
H28 H 0.4314 0.7770 0.0000 1.000 4 a calc Uiso 0.02800
H4 H 0.2559 0.7756 0.0474 1.000 4 a calc Uiso 0.02800
C2 C 0.3565(4) 0.6600(2) 0.0285(2) 1.000 4 a d Uani 0.0277(7)
H30 H 0.2836 0.6517 -0.0139 1.000 4 a calc Uiso 0.03300
H29 H 0.4762 0.6374 0.0192 1.000 4 a calc Uiso 0.03300
C1 C 0.2708(4) 0.6127(2) 0.0890(2) 1.000 4 a d Uani 0.0333(7)
H31 H 0.3464 0.6169 0.1305 1.000 4 a calc Uiso 0.05000
H2 H 0.2590 0.5562 0.0757 1.000 4 a calc Uiso 0.05000
H3 H 0.1528 0.6349 0.0992 1.000 4 a calc Uiso 0.05000
C16 C 1.0074(4) 1.0574(1) 0.0484(1) 1.000 4 a d Uani 0.0194(6)
H9 H 1.0075 1.0722 0.0006 1.000 4 a calc Uiso 0.02300
C17 C 0.8517(4) 1.0260(2) 0.0781(1) 1.000 4 a d Uani 0.0205(6)
H10 H 0.7489 1.0190 0.0499 1.000 4 a calc Uiso 0.02500
C22 C 1.5339(4) 1.1410(2) -0.0390(1) 1.000 4 a d Uani 0.0231(6)
H14 H 1.5677 1.1343 -0.0863 1.000 4 a calc Uiso 0.02800
C21 C 1.6288(4) 1.1959(2) 0.0030(1) 1.000 4 a d Uani 0.0242(6)
H13 H 1.7246 1.2261 -0.0158 1.000 4 a calc Uiso 0.02900
C20 C 1.5779(4) 1.2049(2) 0.0737(2) 1.000 4 a d Uani 0.0240(6)
H12 H 1.6421 1.2402 0.1033 1.000 4 a calc Uiso 0.02900
C19 C 1.4323(4) 1.1614(2) 0.1001(1) 1.000 4 a d Uani 0.0221(6)
H11 H 1.4001 1.1685 0.1475 1.000 4 a calc Uiso 0.02700
C6 C 0.6937(4) 0.8273(2) 0.2292(1) 1.000 4 a d Uani 0.0184(6)
H20 H 0.6486 0.7729 0.2163 1.000 4 a calc Uiso 0.02200
C10 C 0.5860(4) 0.8550(2) 0.2950(1) 1.000 4 a d Uani 0.0196(6)
C7 C 0.8975(4) 0.8195(2) 0.2404(1) 1.000 4 a d Uani 0.0214(6)
H21 H 0.9428 0.8700 0.2622 1.000 4 a calc Uiso 0.02600
C9 C 0.9392(4) 0.7479(2) 0.2897(2) 1.000 4 a d Uani 0.0251(6)
H24 H 0.8988 0.6979 0.2681 1.000 4 a calc Uiso 0.03800
H23 H 0.8773 0.7556 0.3342 1.000 4 a calc Uiso 0.03800
H22 H 1.0680 0.7451 0.2979 1.000 4 a calc Uiso 0.03800
C8 C 0.9964(4) 0.8059(2) 0.1701(1) 1.000 4 a d Uani 0.0268(6)
H25 H 1.1245 0.8004 0.1788 1.000 4 a calc Uiso 0.04000
H27 H 0.9754 0.8517 0.1392 1.000 4 a calc Uiso 0.04000
H26 H 0.9516 0.7569 0.1480 1.000 4 a calc Uiso 0.04000

loop_
_atom_type_symbol
_atom_type_radius_bond
O 1.200
H 1.200
N 1.200
C 1.200

loop_
_geom_angle_atom_site_label_1
_geom_angle_atom_site_label_2
_geom_angle_atom_site_label_3
_geom_angle
_geom_angle_publ_flag
C10 O2 H19 109.50 no
C24 N5 N4 110.0(2) no
C24 N5 H1 125.00 no
N4 N5 H1 125.00 no
C5 N1 C6 122.8(2) no
C5 N1 C11 118.6(2) no
C6 N1 C11 117.2(2) no
N3 N4 N5 105.7(2) no
N4 N3 N2 110.9(2) no
C24 N2 N3 105.8(2) no
N5 C24 N2 107.6(2) no
N5 C24 C23 125.1(2) no
N2 C24 C23 126.9(2) no
C22 C23 C18 120.3(2) no
C22 C23 C24 115.8(2) no
C18 C23 C24 123.6(2) no
C19 C18 C23 116.5(2) no
C19 C18 C15 120.1(2) no
C23 C18 C15 123.3(2) no
C16 C15 C14 117.3(2) no
C16 C15 C18 122.0(2) no
C14 C15 C18 120.5(2) no
C13 C14 C15 120.9(2) no
C13 C14 H15 119.50 no
C15 C14 H15 119.50 no
C14 C13 C12 121.8(2) no
C14 C13 H16 119.10 no
C12 C13 H16 119.10 no
C13 C12 C17 117.5(2) no
C13 C12 C11 121.3(2) no
C17 C12 C11 121.2(2) no
N1 C11 C12 115.0(2) no
N1 C11 H8 108.50 no
C12 C11 H8 108.50 no
N1 C11 H17 108.50 no
C12 C11 H17 108.50 no
H8 C11 H17 107.50 no
O1 C5 N1 119.4(2) no
O1 C5 C4 121.8(2) no
N1 C5 C4 118.8(2) no
C5 C4 C3 114.0(2) no
C5 C4 H5 108.70 no
C3 C4 H5 108.70 no
C5 C4 H6 108.70 no
C3 C4 H6 108.70 no
H5 C4 H6 107.60 no
C4 C3 C2 112.3(2) no
C4 C3 H28 109.20 no
C2 C3 H28 109.20 no
C4 C3 H4 109.20 no
C2 C3 H4 109.20 no
H28 C3 H4 107.90 no
C1 C2 C3 114.9(2) no
C1 C2 H30 108.50 no
C3 C2 H30 108.50 no
C1 C2 H29 108.50 no
C3 C2 H29 108.50 no
H30 C2 H29 107.50 no
C2 C1 H31 109.50 no
C2 C1 H2 109.50 no
H31 C1 H2 109.50 no
C2 C1 H3 109.50 no
H31 C1 H3 109.50 no
H2 C1 H3 109.50 no
C17 C16 C15 121.4(2) no
C17 C16 H9 119.30 no
C15 C16 H9 119.30 no
C16 C17 C12 121.1(2) no
C16 C17 H10 119.50 no
C12 C17 H10 119.50 no
C21 C22 C23 121.7(2) no
C21 C22 H14 119.20 no
C23 C22 H14 119.20 no
C22 C21 C20 118.6(2) no
C22 C21 H13 120.70 no
C20 C21 H13 120.70 no
C19 C20 C21 119.9(3) no
C19 C20 H12 120.00 no
C21 C20 H12 120.00 no
C20 C19 C18 122.9(3) no
C20 C19 H11 118.60 no
C18 C19 H11 118.60 no
N1 C6 C7 114.6(2) no
N1 C6 C10 105.8(2) no
C7 C6 C10 114.9(2) no
N1 C6 H20 107.00 no
C7 C6 H20 107.00 no
C10 C6 H20 107.00 no
O3 C10 O2 124.3(2) no
O3 C10 C6 123.8(2) no
O2 C10 C6 111.8(2) no
C6 C7 C9 110.3(2) no
C6 C7 C8 111.2(2) no
C9 C7 C8 108.6(2) no
C6 C7 H21 108.90 no
C9 C7 H21 108.90 no
C8 C7 H21 108.90 no
C7 C9 H24 109.50 no
C7 C9 H23 109.50 no
H24 C9 H23 109.50 no
C7 C9 H22 109.50 no
H24 C9 H22 109.50 no
H23 C9 H22 109.50 no
C7 C8 H25 109.50 no
C7 C8 H27 109.50 no
H25 C8 H27 109.50 no
C7 C8 H26 109.50 no
H25 C8 H26 109.50 no
H27 C8 H26 109.50 no

loop_
_geom_bond_atom_site_label_1
_geom_bond_atom_site_label_2
_geom_bond_distance
_geom_bond_publ_flag
O1 C5 1.236(3) no
O2 C10 1.314(3) no
O2 H19 0.8200 no
O3 C10 1.212(3) no
N5 C24 1.323(3) no
N5 N4 1.347(3) no
N5 H1 0.8600 no
N1 C5 1.364(3) no
N1 C6 1.470(3) no
N1 C11 1.476(3) no
N4 N3 1.295(3) no
N3 N2 1.360(3) no
N2 C24 1.335(3) no
C24 C23 1.473(4) no
C23 C22 1.387(4) no
C23 C18 1.414(3) no
C18 C19 1.396(4) no
C18 C15 1.483(4) no
C15 C16 1.399(4) no
C15 C14 1.401(4) no
C14 C13 1.374(4) no
C14 H15 0.9300 no
C13 C12 1.384(4) no
C13 H16 0.9300 no
C12 C17 1.400(4) no
C12 C11 1.511(4) no
C11 H8 0.9700 no
C11 H17 0.9700 no
C5 C4 1.502(4) no
C4 C3 1.523(3) no
C4 H5 0.9700 no
C4 H6 0.9700 no
C3 C2 1.528(4) no
C3 H28 0.9700 no
C3 H4 0.9700 no
C2 C1 1.512(4) no
C2 H30 0.9700 no
C2 H29 0.9700 no
C1 H31 0.9600 no
C1 H2 0.9600 no
C1 H3 0.9600 no
C16 C17 1.374(4) no
C16 H9 0.9300 no
C17 H10 0.9300 no
C22 C21 1.384(4) no
C22 H14 0.9300 no
C21 C20 1.390(4) no
C21 H13 0.9300 no
C20 C19 1.377(4) no
C20 H12 0.9300 no
C19 H11 0.9300 no
C6 C7 1.518(4) no
C6 C10 1.537(3) no
C6 H20 0.9800 no
C7 C9 1.524(4) no
C7 C8 1.526(4) no
C7 H21 0.9800 no
C9 H24 0.9600 no
C9 H23 0.9600 no
C9 H22 0.9600 no
C8 H25 0.9600 no
C8 H27 0.9600 no
C8 H26 0.9600 no

loop_
_geom_torsion_atom_site_label_1
_geom_torsion_atom_site_label_2
_geom_torsion_atom_site_label_3
_geom_torsion_atom_site_label_4
_geom_torsion
_geom_torsion_publ_flag
C24 N5 N4 N3 -0.2(3) no
N5 N4 N3 N2 0.5(3) no
N4 N3 N2 C24 -0.7(3) no
N4 N5 C24 N2 -0.3(3) no
N4 N5 C24 C23 -173.2(2) no
N3 N2 C24 N5 0.6(3) no
N3 N2 C24 C23 173.3(2) no
N5 C24 C23 C22 117.3(3) no
N2 C24 C23 C22 -54.2(4) no
N5 C24 C23 C18 -57.4(4) no
N2 C24 C23 C18 131.1(3) no
C22 C23 C18 C19 -3.7(4) no
C24 C23 C18 C19 170.8(2) no
C22 C23 C18 C15 173.2(2) no
C24 C23 C18 C15 -12.4(4) no
C19 C18 C15 C16 139.3(2) no
C23 C18 C15 C16 -37.4(4) no
C19 C18 C15 C14 -35.2(3) no
C23 C18 C15 C14 148.1(2) no
C16 C15 C14 C13 -0.6(4) no
C18 C15 C14 C13 174.2(2) no
C15 C14 C13 C12 1.8(4) no
C14 C13 C12 C17 -1.6(4) no
C14 C13 C12 C11 179.8(2) no
C5 N1 C11 C12 -95.5(3) no
C6 N1 C11 C12 97.8(3) no
C13 C12 C11 N1 -99.5(3) no
C17 C12 C11 N1 81.9(3) no
C6 N1 C5 O1 171.3(2) no
C11 N1 C5 O1 5.4(3) no
C6 N1 C5 C4 -11.0(3) no
C11 N1 C5 C4 -176.9(2) no
O1 C5 C4 C3 0.6(3) no
N1 C5 C4 C3 -177.1(2) no
C5 C4 C3 C2 173.1(2) no
C4 C3 C2 C1 59.0(3) no
C14 C15 C16 C17 -0.9(4) no
C18 C15 C16 C17 -175.5(2) no
C15 C16 C17 C12 1.1(4) no
C13 C12 C17 C16 0.1(4) no
C11 C12 C17 C16 178.8(2) no
C18 C23 C22 C21 2.3(4) no
C24 C23 C22 C21 -172.6(2) no
C23 C22 C21 C20 0.6(4) no
C22 C21 C20 C19 -1.9(4) no
C21 C20 C19 C18 0.3(4) no
C23 C18 C19 C20 2.4(4) no
C15 C18 C19 C20 -174.5(2) no
C5 N1 C6 C7 124.7(3) no
C11 N1 C6 C7 -69.2(3) no
C5 N1 C6 C10 -107.6(3) no
C11 N1 C6 C10 58.5(3) no
N1 C6 C10 O3 -116.2(3) no
C7 C6 C10 O3 11.4(4) no
N1 C6 C10 O2 61.0(3) no
C7 C6 C10 O2 -171.5(2) no
N1 C6 C7 C9 -168.2(2) no
C10 C6 C7 C9 68.9(3) no
N1 C6 C7 C8 -47.6(3) no
C10 C6 C7 C8 -170.5(2) no
